data_8106076
loop_
_publ_author_name
'Mo, Dennis'
'Serio, Marcel'
'Frank, Walter'

_publ_section_title
;
 Crystal structure of 2-chloro-1,3-di-tert-pentyl-4,4-diphenyl-1,3,2\l
 3,4-diazaphosphasiletidine, C22H32ClN2PSi
;
_journal_issue 1
_journal_name_full 'Zeitschrift f\"ur Kristallographie - New Crystal Structures'
_journal_page_first 139
_journal_page_last 142
_journal_paper_doi 10.1515/ncrs-2017-0226
_journal_volume 233
_journal_year 2018
_chemical_formula_moiety 'C22 H32 Cl N2 P Si'
_chemical_formula_sum 'C22 H32 Cl N2 P Si'
_chemical_formula_weight 419.01
_chemical_name_systematic
;
2-chloro-1,3-di-<i>tert</i>-pentyl-4,4-diphenyl-1,3,2\l^3^,4-
diazaphosphasiletidine
;
_space_group_crystal_system triclinic
_space_group_IT_number 2
_space_group_name_Hall '-P 1'
_space_group_name_H-M_alt 'P -1'
_atom_sites_solution_hydrogens difmap
_atom_sites_solution_primary direct
_atom_sites_solution_secondary difmap
_audit_creation_method SHELXL-2014/7
_cell_angle_alpha 77.694(2)
_cell_angle_beta 84.144(2)
_cell_angle_gamma 89.029(2)
_cell_formula_units_Z 4
_cell_length_a 11.8482(3)
_cell_length_b 12.8044(3)
_cell_length_c 15.6562(4)
_cell_measurement_reflns_used 75943
_cell_measurement_temperature 173(2)
_cell_measurement_theta_max 29.71
_cell_measurement_theta_min 2.07
_cell_volume 2308.48(10)
_computing_cell_refinement 'X-Area (Stoe & Cie, 2009)'
_computing_data_collection 'X-Area (Stoe & Cie, 2009)'
_computing_data_reduction 'X-Area (Stoe & Cie, 2009)'
_computing_molecular_graphics 'Diamond ver. 3.0a [2]'
_computing_publication_material 'SHELXL-2014/7 (Sheldrick, 2014)[1]'
_computing_structure_refinement 'SHELXL-2014/7 (Sheldrick, 2014)[1]'
_computing_structure_solution 'SHELXS-97 (Sheldrick, 1990)[1]'
_diffrn_ambient_temperature 173(2)
_diffrn_measured_fraction_theta_full 0.999
_diffrn_measured_fraction_theta_max 0.988
_diffrn_measurement_device_type 'STOE IPDS'
_diffrn_measurement_method '\w scans'
_diffrn_radiation_monochromator graphite
_diffrn_radiation_type 'Mo K\a'
_diffrn_radiation_wavelength 0.71073
_diffrn_reflns_av_R_equivalents 0.0532
_diffrn_reflns_av_unetI/netI 0.0269
_diffrn_reflns_Laue_measured_fraction_full 0.999
_diffrn_reflns_Laue_measured_fraction_max 0.988
_diffrn_reflns_limit_h_max 16
_diffrn_reflns_limit_h_min -16
_diffrn_reflns_limit_k_max 17
_diffrn_reflns_limit_k_min -17
_diffrn_reflns_limit_l_max 21
_diffrn_reflns_limit_l_min -21
_diffrn_reflns_number 62121
_diffrn_reflns_point_group_measured_fraction_full 0.999
_diffrn_reflns_point_group_measured_fraction_max 0.988
_diffrn_reflns_theta_full 25.242
_diffrn_reflns_theta_max 29.271
_diffrn_reflns_theta_min 2.076
_diffrn_source 'fine-focus sealed tube'
_exptl_absorpt_coefficient_mu 0.296
_exptl_absorpt_correction_T_max 0.909
_exptl_absorpt_correction_T_min 0.707
_exptl_absorpt_correction_type multi-scan
_exptl_absorpt_process_details SHELXTL
_exptl_crystal_colour colourless
_exptl_crystal_density_diffrn 1.206
_exptl_crystal_description isometric
_exptl_crystal_F_000 896
_exptl_crystal_size_max 0.50
_exptl_crystal_size_mid 0.49
_exptl_crystal_size_min 0.49
_refine_diff_density_max 0.479
_refine_diff_density_min -0.272
_refine_diff_density_rms 0.054
_refine_ls_extinction_method none
_refine_ls_goodness_of_fit_ref 1.165
_refine_ls_hydrogen_treatment constr
_refine_ls_matrix_type full
_refine_ls_number_parameters 568
_refine_ls_number_reflns 12461
_refine_ls_number_restraints 16
_refine_ls_restrained_S_all 1.168
_refine_ls_R_factor_all 0.0589
_refine_ls_R_factor_gt 0.0527
_refine_ls_shift/su_max 0.001
_refine_ls_shift/su_mean 0.000
_refine_ls_structure_factor_coef Fsqd
_refine_ls_weighting_details 'w=1/[\s^2^(Fo^2^)+(0.0255P)^2^+1.5111P] where P=(Fo^2^+2Fc^2^)/3'
_refine_ls_weighting_scheme calc
_refine_ls_wR_factor_gt 0.1117
_refine_ls_wR_factor_ref 0.1148
_reflns_Friedel_coverage 0.000
_reflns_Friedel_fraction_full .
_reflns_Friedel_fraction_max .
_reflns_number_gt 11305
_reflns_number_total 12461
_reflns_threshold_expression 'I > 2\s(I)'
_cod_data_source_file suppl_ncrs-2017-0226_suppl.cif
_cod_data_source_block Pro_573
_cod_database_code 8106076
_shelx_space_group_comment
;
The symmetry employed for this shelxl refinement is uniquely defined
by the following loop, which should always be used as a source of
symmetry information in preference to the above space-group names.
They are only intended as comments.
;
_shelx_estimated_absorpt_t_min 0.866
_shelx_estimated_absorpt_t_max 0.866

loop_
_space_group_symop_operation_xyz
'x, y, z'
'-x, -y, -z'

loop_
_atom_site_label
_atom_site_type_symbol
_atom_site_fract_x
_atom_site_fract_y
_atom_site_fract_z
_atom_site_U_iso_or_equiv
_atom_site_adp_type
_atom_site_occupancy
_atom_site_site_symmetry_order
_atom_site_calc_flag
_atom_site_refinement_flags_posn
_atom_site_refinement_flags_adp
_atom_site_refinement_flags_occupancy
_atom_site_disorder_assembly
_atom_site_disorder_group
Cl1 Cl 0.40851(4) 0.92813(5) 0.73670(4) 0.05338(14) Uani 1 1 d . . . . .
Cl2 Cl 1.08565(4) 0.54349(5) 0.26905(4) 0.05019(13) Uani 1 1 d . . . . .
P1 P 0.57620(4) 0.99404(4) 0.68008(4) 0.03739(11) Uani 1 1 d . . . . .
P2 P 0.91626(4) 0.58286(4) 0.32422(3) 0.03386(10) Uani 1 1 d . . . . .
Si1 Si 0.73086(4) 0.87843(4) 0.75278(3) 0.02756(10) Uani 1 1 d . . . . .
Si2 Si 0.76401(4) 0.50553(4) 0.25180(3) 0.02541(9) Uani 1 1 d . . . . .
N1 N 0.65354(12) 0.88669(11) 0.66294(10) 0.0303(3) Uani 1 1 d . . . . .
N2 N 0.64615(13) 0.98601(12) 0.76999(11) 0.0365(3) Uani 1 1 d . . . . .
N3 N 0.84147(12) 0.46741(12) 0.34184(9) 0.0292(3) Uani 1 1 d . . . . .
N4 N 0.84621(12) 0.62118(11) 0.23403(10) 0.0313(3) Uani 1 1 d . . . . .
C1 C 0.64194(15) 0.81907(15) 0.59858(13) 0.0357(4) Uani 1 1 d D . . . .
C2 C 0.6073(4) 0.8866(3) 0.5143(2) 0.0805(13) Uani 0.892(4) 1 d D . P A 1
H21 H 0.6655 0.9412 0.4896 0.121 Uiso 0.892(4) 1 calc R U P A 1
H22 H 0.5348 0.9214 0.5263 0.121 Uiso 0.892(4) 1 calc R U P A 1
H23 H 0.5990 0.8412 0.4722 0.121 Uiso 0.892(4) 1 calc R U P A 1
C3 C 0.7570(2) 0.7663(2) 0.5839(2) 0.0472(7) Uani 0.892(4) 1 d D . P A 1
H31 H 0.8145 0.8232 0.5607 0.057 Uiso 0.892(4) 1 calc R U P A 1
H32 H 0.7783 0.7267 0.6415 0.057 Uiso 0.892(4) 1 calc R U P A 1
C4 C 0.7617(3) 0.6895(3) 0.52129(19) 0.0603(8) Uani 0.892(4) 1 d D . P A 1
H41 H 0.8387 0.6611 0.5147 0.090 Uiso 0.892(4) 1 calc R U P A 1
H42 H 0.7411 0.7276 0.4638 0.090 Uiso 0.892(4) 1 calc R U P A 1
H43 H 0.7082 0.6304 0.5451 0.090 Uiso 0.892(4) 1 calc R U P A 1
C5 C 0.5530(2) 0.7308(3) 0.6391(3) 0.0607(9) Uani 0.892(4) 1 d D . P A 1
H51 H 0.4796 0.7638 0.6514 0.091 Uiso 0.892(4) 1 calc R U P A 1
H52 H 0.5773 0.6884 0.6939 0.091 Uiso 0.892(4) 1 calc R U P A 1
H53 H 0.5458 0.6843 0.5977 0.091 Uiso 0.892(4) 1 calc R U P A 1
C2A C 0.7310(16) 0.7386(19) 0.608(2) 0.0472(7) Uani 0.108(4) 1 d D . P A 2
H24 H 0.7382 0.7055 0.5567 0.071 Uiso 0.108(4) 1 calc R U P A 2
H25 H 0.7114 0.6836 0.6613 0.071 Uiso 0.108(4) 1 calc R U P A 2
H26 H 0.8031 0.7724 0.6124 0.071 Uiso 0.108(4) 1 calc R U P A 2
C3A C 0.669(3) 0.899(2) 0.5067(12) 0.0805(13) Uani 0.108(4) 1 d D U P A 2
H33 H 0.6227 0.9646 0.5013 0.097 Uiso 0.108(4) 1 calc R U P A 2
H34 H 0.7508 0.9183 0.4941 0.097 Uiso 0.108(4) 1 calc R U P A 2
C4A C 0.632(2) 0.821(2) 0.4483(16) 0.0603(8) Uani 0.108(4) 1 d D U P A 2
H44 H 0.6094 0.8636 0.3927 0.090 Uiso 0.108(4) 1 calc R U P A 2
H45 H 0.5674 0.7775 0.4798 0.090 Uiso 0.108(4) 1 calc R U P A 2
H46 H 0.6953 0.7749 0.4361 0.090 Uiso 0.108(4) 1 calc R U P A 2
C5A C 0.5245(12) 0.7775(13) 0.5994(11) 0.031(4) Uani 0.108(4) 1 d D . P A 2
H54 H 0.5255 0.7271 0.5603 0.047 Uiso 0.108(4) 1 calc R U P A 2
H55 H 0.4741 0.8372 0.5793 0.047 Uiso 0.108(4) 1 calc R U P A 2
H56 H 0.4969 0.7410 0.6593 0.047 Uiso 0.108(4) 1 calc R U P A 2
C6 C 0.65451(19) 1.06929(17) 0.82212(17) 0.0525(6) Uani 1 1 d D . . . .
C7 C 0.5349(6) 1.1237(7) 0.8256(7) 0.088(3) Uani 0.665(5) 1 d D . P B 3
H71 H 0.5181 1.1567 0.7659 0.131 Uiso 0.665(5) 1 calc R U P B 3
H72 H 0.5350 1.1787 0.8606 0.131 Uiso 0.665(5) 1 calc R U P B 3
H73 H 0.4770 1.0697 0.8527 0.131 Uiso 0.665(5) 1 calc R U P B 3
C8 C 0.6775(6) 1.0153(6) 0.9109(5) 0.0652(14) Uani 0.665(5) 1 d D . P B 3
H81 H 0.7502 0.9766 0.9067 0.078 Uiso 0.665(5) 1 calc R U P B 3
H82 H 0.6172 0.9613 0.9347 0.078 Uiso 0.665(5) 1 calc R U P B 3
C9 C 0.6842(5) 1.0870(4) 0.9758(4) 0.0891(17) Uani 0.665(5) 1 d D . P B 3
H91 H 0.7084 1.0450 1.0308 0.134 Uiso 0.665(5) 1 calc R U P B 3
H92 H 0.6093 1.1178 0.9875 0.134 Uiso 0.665(5) 1 calc R U P B 3
H93 H 0.7390 1.1447 0.9510 0.134 Uiso 0.665(5) 1 calc R U P B 3
C7A C 0.7191(11) 1.0067(12) 0.9071(9) 0.061(3) Uani 0.335(5) 1 d D . P B 4
H74 H 0.7920 0.9789 0.8862 0.092 Uiso 0.335(5) 1 calc R U P B 4
H75 H 0.7322 1.0567 0.9446 0.092 Uiso 0.335(5) 1 calc R U P B 4
H76 H 0.6715 0.9473 0.9410 0.092 Uiso 0.335(5) 1 calc R U P B 4
C8A C 0.5455(16) 1.113(2) 0.8486(16) 0.0891(17) Uani 0.335(5) 1 d D . P B 4
H83 H 0.4931 1.0522 0.8746 0.107 Uiso 0.335(5) 1 calc R U P B 4
H84 H 0.5141 1.1536 0.7953 0.107 Uiso 0.335(5) 1 calc R U P B 4
C9A C 0.5474(7) 1.1859(7) 0.9151(6) 0.0652(14) Uani 0.335(5) 1 d D . P B 4
H94 H 0.4712 1.2143 0.9261 0.098 Uiso 0.335(5) 1 calc R U P B 4
H95 H 0.6005 1.2453 0.8911 0.098 Uiso 0.335(5) 1 calc R U P B 4
H96 H 0.5717 1.1447 0.9704 0.098 Uiso 0.335(5) 1 calc R U P B 4
C10 C 0.7413(2) 1.1540(2) 0.7740(2) 0.0670(8) Uani 1 1 d . . . . .
H101 H 0.8162 1.1210 0.7683 0.101 Uiso 1 1 calc R U . . .
H102 H 0.7447 1.2103 0.8074 0.101 Uiso 1 1 calc R U . . .
H103 H 0.7188 1.1851 0.7155 0.101 Uiso 1 1 calc R U . . .
C11 C 0.70864(15) 0.75330(14) 0.83810(11) 0.0310(3) Uani 1 1 d . . . . .
C12 C 0.78538(17) 0.66858(14) 0.84524(12) 0.0361(4) Uani 1 1 d . . . . .
H121 H 0.8549 0.6765 0.8084 0.043 Uiso 1 1 calc R U . . .
C13 C 0.7618(2) 0.57305(16) 0.90532(14) 0.0444(5) Uani 1 1 d . . . . .
H131 H 0.8146 0.5160 0.9090 0.053 Uiso 1 1 calc R U . . .
C14 C 0.6618(2) 0.56101(17) 0.95957(14) 0.0498(5) Uani 1 1 d . . . . .
H141 H 0.6463 0.4960 1.0013 0.060 Uiso 1 1 calc R U . . .
C15 C 0.5841(2) 0.64305(19) 0.95348(14) 0.0497(5) Uani 1 1 d . . . . .
H151 H 0.5150 0.6343 0.9908 0.060 Uiso 1 1 calc R U . . .
C16 C 0.60672(17) 0.73838(16) 0.89280(13) 0.0400(4) Uani 1 1 d . . . . .
H161 H 0.5523 0.7941 0.8884 0.048 Uiso 1 1 calc R U . . .
C17 C 0.88367(14) 0.91430(13) 0.72332(12) 0.0300(3) Uani 1 1 d . . . . .
C18 C 0.96758(15) 0.88290(15) 0.77996(13) 0.0363(4) Uani 1 1 d . . . . .
H181 H 0.9480 0.8375 0.8358 0.044 Uiso 1 1 calc R U . . .
C19 C 1.07943(16) 0.91710(17) 0.75594(15) 0.0450(5) Uani 1 1 d . . . . .
H191 H 1.1355 0.8945 0.7951 0.054 Uiso 1 1 calc R U . . .
C20 C 1.10913(17) 0.98360(18) 0.67561(16) 0.0472(5) Uani 1 1 d . . . . .
H201 H 1.1856 1.0067 0.6594 0.057 Uiso 1 1 calc R U . . .
C21 C 1.02780(17) 1.01677(17) 0.61865(15) 0.0459(5) Uani 1 1 d . . . . .
H211 H 1.0482 1.0630 0.5633 0.055 Uiso 1 1 calc R U . . .
C22 C 0.91616(16) 0.98254(15) 0.64218(13) 0.0379(4) Uani 1 1 d . . . . .
H221 H 0.8608 1.0058 0.6025 0.045 Uiso 1 1 calc R U . . .
C23 C 0.85553(15) 0.36590(15) 0.40588(12) 0.0337(4) Uani 1 1 d D . . . .
C24 C 0.8852(5) 0.3928(3) 0.4910(3) 0.0689(11) Uani 0.883(4) 1 d D . P C 5
H241 H 0.9562 0.4338 0.4799 0.103 Uiso 0.883(4) 1 calc R U P C 5
H242 H 0.8942 0.3266 0.5345 0.103 Uiso 0.883(4) 1 calc R U P C 5
H243 H 0.8241 0.4354 0.5135 0.103 Uiso 0.883(4) 1 calc R U P C 5
C25 C 0.7410(3) 0.3080(4) 0.4219(3) 0.0463(9) Uani 0.883(4) 1 d D . P C 5
H251 H 0.6832 0.3543 0.4452 0.056 Uiso 0.883(4) 1 calc R U P C 5
H252 H 0.7190 0.2981 0.3648 0.056 Uiso 0.883(4) 1 calc R U P C 5
C26 C 0.7384(3) 0.1996(2) 0.4850(2) 0.0608(8) Uani 0.883(4) 1 d D . P C 5
H261 H 0.6615 0.1697 0.4932 0.091 Uiso 0.883(4) 1 calc R U P C 5
H262 H 0.7607 0.2081 0.5417 0.091 Uiso 0.883(4) 1 calc R U P C 5
H263 H 0.7913 0.1512 0.4606 0.091 Uiso 0.883(4) 1 calc R U P C 5
C24A C 0.752(3) 0.299(4) 0.405(3) 0.0463(9) Uani 0.117(4) 1 d D . P C 6
H244 H 0.7600 0.2685 0.3524 0.069 Uiso 0.117(4) 1 calc R U P C 6
H245 H 0.6843 0.3439 0.4046 0.069 Uiso 0.117(4) 1 calc R U P C 6
H246 H 0.7450 0.2411 0.4575 0.069 Uiso 0.117(4) 1 calc R U P C 6
C25A C 0.903(4) 0.376(2) 0.4914(16) 0.0689(11) Uani 0.117(4) 1 d D . P C 6
H253 H 0.9865 0.3864 0.4801 0.083 Uiso 0.117(4) 1 calc R U P C 6
H254 H 0.8707 0.4407 0.5100 0.083 Uiso 0.117(4) 1 calc R U P C 6
C26A C 0.8770(19) 0.2790(17) 0.5656(11) 0.0608(8) Uani 0.117(4) 1 d D . P C 6
H264 H 0.9305 0.2763 0.6098 0.091 Uiso 0.117(4) 1 calc R U P C 6
H265 H 0.8843 0.2140 0.5419 0.091 Uiso 0.117(4) 1 calc R U P C 6
H266 H 0.7994 0.2841 0.5927 0.091 Uiso 0.117(4) 1 calc R U P C 6
C27 C 0.9473(2) 0.29849(18) 0.36811(18) 0.0572(6) Uani 1 1 d . . . . .
H271 H 1.0198 0.3372 0.3575 0.086 Uiso 1 1 calc R U . . .
H272 H 0.9263 0.2845 0.3126 0.086 Uiso 1 1 calc R U . . .
H273 H 0.9548 0.2305 0.4100 0.086 Uiso 1 1 calc R U . . .
C28 C 0.83491(16) 0.73172(14) 0.18230(13) 0.0371(4) Uani 1 1 d D . . . .
C29 C 0.7766(5) 0.7243(8) 0.1006(3) 0.0551(13) Uani 0.863(5) 1 d D . P D 7
H291 H 0.7657 0.7964 0.0659 0.083 Uiso 0.863(5) 1 calc R U P D 7
H292 H 0.7028 0.6888 0.1189 0.083 Uiso 0.863(5) 1 calc R U P D 7
H293 H 0.8241 0.6830 0.0650 0.083 Uiso 0.863(5) 1 calc R U P D 7
C30 C 0.9534(2) 0.7787(2) 0.1507(2) 0.0431(6) Uani 0.863(5) 1 d D . P D 7
H301 H 0.9974 0.7278 0.1212 0.052 Uiso 0.863(5) 1 calc R U P D 7
H302 H 0.9916 0.7845 0.2029 0.052 Uiso 0.863(5) 1 calc R U P D 7
C31 C 0.9584(3) 0.8882(2) 0.0879(2) 0.0588(8) Uani 0.863(5) 1 d . . P D 7
H311 H 1.0369 0.9143 0.0768 0.088 Uiso 0.863(5) 1 calc R U P D 7
H312 H 0.9107 0.9387 0.1143 0.088 Uiso 0.863(5) 1 calc R U P D 7
H313 H 0.9307 0.8819 0.0323 0.088 Uiso 0.863(5) 1 calc R U P D 7
C29A C 0.9579(13) 0.7806(15) 0.1894(14) 0.0431(6) Uani 0.137(5) 1 d D . P D 8
H294 H 1.0176 0.7361 0.1678 0.065 Uiso 0.137(5) 1 calc R U P D 8
H295 H 0.9659 0.7817 0.2509 0.065 Uiso 0.137(5) 1 calc R U P D 8
H296 H 0.9646 0.8536 0.1539 0.065 Uiso 0.137(5) 1 calc R U P D 8
C30A C 0.758(4) 0.720(6) 0.113(3) 0.0551(13) Uani 0.137(5) 1 d D . P D 8
H303 H 0.6768 0.7206 0.1347 0.066 Uiso 0.137(5) 1 calc R U P D 8
H304 H 0.7762 0.6566 0.0880 0.066 Uiso 0.137(5) 1 calc R U P D 8
C31A C 0.800(2) 0.8317(16) 0.0459(13) 0.074(7) Uani 0.137(5) 1 d . . P D 8
H314 H 0.7888 0.8270 -0.0144 0.112 Uiso 0.137(5) 1 calc R U P D 8
H315 H 0.8804 0.8438 0.0499 0.112 Uiso 0.137(5) 1 calc R U P D 8
H316 H 0.7552 0.8912 0.0617 0.112 Uiso 0.137(5) 1 calc R U P D 8
C32 C 0.7643(2) 0.79763(17) 0.23868(17) 0.0526(6) Uani 1 1 d . . . . .
H321 H 0.8031 0.8009 0.2904 0.079 Uiso 1 1 calc R U . . .
H322 H 0.6896 0.7641 0.2575 0.079 Uiso 1 1 calc R U . . .
H323 H 0.7550 0.8701 0.2042 0.079 Uiso 1 1 calc R U . . .
C33 C 0.78979(14) 0.42232(13) 0.16785(10) 0.0271(3) Uani 1 1 d . . . . .
C34 C 0.71330(15) 0.34506(14) 0.15749(11) 0.0324(3) Uani 1 1 d . . . . .
H341 H 0.6421 0.3363 0.1922 0.039 Uiso 1 1 calc R U . . .
C35 C 0.74005(17) 0.28107(16) 0.09721(13) 0.0397(4) Uani 1 1 d . . . . .
H351 H 0.6871 0.2292 0.0905 0.048 Uiso 1 1 calc R U . . .
C36 C 0.84394(18) 0.29270(16) 0.04674(13) 0.0418(4) Uani 1 1 d . . . . .
H361 H 0.8618 0.2494 0.0049 0.050 Uiso 1 1 calc R U . . .
C37 C 0.92155(17) 0.36705(16) 0.05714(13) 0.0403(4) Uani 1 1 d . . . . .
H371 H 0.9933 0.3741 0.0232 0.048 Uiso 1 1 calc R U . . .
C38 C 0.89504(15) 0.43145(15) 0.11700(11) 0.0333(4) Uani 1 1 d . . . . .
H381 H 0.9489 0.4825 0.1237 0.040 Uiso 1 1 calc R U . . .
C39 C 0.61046(13) 0.52868(13) 0.27989(11) 0.0275(3) Uani 1 1 d . . . . .
C40 C 0.52760(15) 0.52649(15) 0.22260(12) 0.0346(4) Uani 1 1 d . . . . .
H401 H 0.5487 0.5086 0.1673 0.041 Uiso 1 1 calc R U . . .
C41 C 0.41503(16) 0.55002(17) 0.24537(14) 0.0430(4) Uani 1 1 d . . . . .
H411 H 0.3599 0.5474 0.2059 0.052 Uiso 1 1 calc R U . . .
C42 C 0.38312(16) 0.57701(17) 0.32476(15) 0.0453(5) Uani 1 1 d . . . . .
H421 H 0.3061 0.5932 0.3401 0.054 Uiso 1 1 calc R U . . .
C43 C 0.46351(17) 0.58050(18) 0.38220(14) 0.0447(5) Uani 1 1 d . . . . .
H431 H 0.4417 0.5993 0.4371 0.054 Uiso 1 1 calc R U . . .
C44 C 0.57602(15) 0.55667(15) 0.35993(12) 0.0358(4) Uani 1 1 d . . . . .
H441 H 0.6305 0.5595 0.3999 0.043 Uiso 1 1 calc R U . . .

loop_
_atom_site_aniso_label
_atom_site_aniso_U_11
_atom_site_aniso_U_22
_atom_site_aniso_U_33
_atom_site_aniso_U_23
_atom_site_aniso_U_13
_atom_site_aniso_U_12
Cl1 0.0235(2) 0.0533(3) 0.0789(4) -0.0078(3) 0.0022(2) 0.00216(19)
Cl2 0.0220(2) 0.0592(3) 0.0713(4) -0.0196(3) -0.0013(2) -0.00087(19)
P1 0.0273(2) 0.0282(2) 0.0512(3) 0.00208(19) -0.00084(19) 0.00372(17)
P2 0.0261(2) 0.0381(2) 0.0410(3) -0.01662(19) -0.00310(18) -0.00133(17)
Si1 0.0230(2) 0.0259(2) 0.0323(2) -0.00355(17) -0.00122(17) -0.00001(16)
Si2 0.01938(19) 0.0297(2) 0.0274(2) -0.00760(16) 0.00005(15) -0.00021(15)
N1 0.0240(6) 0.0285(7) 0.0359(7) -0.0015(6) -0.0032(5) 0.0009(5)
N2 0.0293(7) 0.0305(7) 0.0498(9) -0.0115(6) 0.0016(6) 0.0016(6)
N3 0.0235(6) 0.0341(7) 0.0315(7) -0.0100(6) -0.0033(5) 0.0009(5)
N4 0.0243(6) 0.0306(7) 0.0386(8) -0.0084(6) 0.0007(6) -0.0018(5)
C1 0.0305(8) 0.0382(9) 0.0386(9) -0.0067(7) -0.0069(7) -0.0007(7)
C2 0.127(4) 0.0658(19) 0.0564(17) -0.0129(14) -0.049(2) 0.027(2)
C3 0.0334(13) 0.0609(17) 0.0542(18) -0.0282(13) -0.0041(11) 0.0021(11)
C4 0.0560(16) 0.0770(19) 0.0592(16) -0.0390(15) -0.0083(13) 0.0093(14)
C5 0.0453(15) 0.0525(17) 0.087(2) -0.0289(17) 0.0102(15) -0.0181(13)
C2A 0.0334(13) 0.0609(17) 0.0542(18) -0.0282(13) -0.0041(11) 0.0021(11)
C3A 0.127(4) 0.0658(19) 0.0564(17) -0.0129(14) -0.049(2) 0.027(2)
C4A 0.0560(16) 0.0770(19) 0.0592(16) -0.0390(15) -0.0083(13) 0.0093(14)
C5A 0.032(8) 0.029(8) 0.029(8) 0.007(6) -0.009(6) -0.003(6)
C6 0.0468(12) 0.0409(11) 0.0739(16) -0.0289(11) 0.0102(11) -0.0028(9)
C7 0.041(2) 0.071(3) 0.167(9) -0.078(5) 0.023(3) 0.006(2)
C8 0.070(3) 0.064(3) 0.071(3) -0.041(2) 0.004(3) 0.002(2)
C9 0.090(3) 0.102(4) 0.095(3) -0.066(3) -0.004(3) -0.010(3)
C7A 0.064(7) 0.066(5) 0.064(6) -0.036(5) -0.019(6) 0.019(6)
C8A 0.090(3) 0.102(4) 0.095(3) -0.066(3) -0.004(3) -0.010(3)
C9A 0.070(3) 0.064(3) 0.071(3) -0.041(2) 0.004(3) 0.002(2)
C10 0.0598(15) 0.0442(12) 0.101(2) -0.0318(13) 0.0120(14) -0.0123(11)
C11 0.0309(8) 0.0319(8) 0.0290(8) -0.0025(6) -0.0046(6) -0.0048(6)
C12 0.0391(9) 0.0344(9) 0.0338(9) -0.0025(7) -0.0084(7) -0.0008(7)
C13 0.0560(12) 0.0342(9) 0.0421(10) 0.0002(8) -0.0178(9) -0.0009(8)
C14 0.0661(14) 0.0436(11) 0.0348(10) 0.0092(8) -0.0162(10) -0.0169(10)
C15 0.0471(12) 0.0595(13) 0.0370(10) 0.0012(9) 0.0010(9) -0.0199(10)
C16 0.0350(9) 0.0439(10) 0.0380(10) -0.0023(8) -0.0020(8) -0.0048(8)
C17 0.0243(7) 0.0281(8) 0.0374(9) -0.0077(6) -0.0013(6) 0.0002(6)
C18 0.0308(9) 0.0384(9) 0.0402(10) -0.0081(7) -0.0062(7) 0.0001(7)
C19 0.0272(9) 0.0511(12) 0.0611(13) -0.0182(10) -0.0121(9) 0.0010(8)
C20 0.0268(9) 0.0490(11) 0.0679(14) -0.0195(10) 0.0018(9) -0.0075(8)
C21 0.0351(10) 0.0449(11) 0.0528(12) -0.0044(9) 0.0066(9) -0.0104(8)
C22 0.0288(8) 0.0361(9) 0.0453(10) -0.0012(8) -0.0027(7) -0.0020(7)
C23 0.0298(8) 0.0380(9) 0.0341(9) -0.0082(7) -0.0065(7) 0.0053(7)
C24 0.113(3) 0.0536(19) 0.0455(13) -0.0100(12) -0.0356(16) 0.0060(18)
C25 0.0341(13) 0.0460(15) 0.051(3) 0.0060(13) -0.0006(12) 0.0004(12)
C26 0.0553(16) 0.0512(15) 0.0637(18) 0.0143(13) -0.0036(13) -0.0047(12)
C24A 0.0341(13) 0.0460(15) 0.051(3) 0.0060(13) -0.0006(12) 0.0004(12)
C25A 0.113(3) 0.0536(19) 0.0455(13) -0.0100(12) -0.0356(16) 0.0060(18)
C26A 0.0553(16) 0.0512(15) 0.0637(18) 0.0143(13) -0.0036(13) -0.0047(12)
C27 0.0427(12) 0.0441(12) 0.0785(17) -0.0076(11) 0.0095(11) 0.0124(9)
C28 0.0327(9) 0.0312(8) 0.0449(10) -0.0061(7) 0.0045(8) -0.0014(7)
C29 0.069(3) 0.0457(14) 0.045(2) 0.0047(19) -0.012(2) -0.008(2)
C30 0.0377(11) 0.0412(11) 0.0454(16) -0.0023(12) 0.0063(12) -0.0081(9)
C31 0.0594(17) 0.0434(14) 0.0649(18) 0.0018(12) 0.0081(14) -0.0121(12)
C29A 0.0377(11) 0.0412(11) 0.0454(16) -0.0023(12) 0.0063(12) -0.0081(9)
C30A 0.069(3) 0.0457(14) 0.045(2) 0.0047(19) -0.012(2) -0.008(2)
C31A 0.12(2) 0.055(11) 0.049(11) 0.005(8) -0.040(12) 0.015(11)
C32 0.0509(12) 0.0385(10) 0.0646(14) -0.0112(10) 0.0110(11) 0.0090(9)
C33 0.0259(7) 0.0311(8) 0.0236(7) -0.0055(6) 0.0000(6) 0.0020(6)
C34 0.0299(8) 0.0363(9) 0.0303(8) -0.0081(7) 0.0023(6) -0.0014(7)
C35 0.0430(10) 0.0387(9) 0.0393(10) -0.0142(8) 0.0002(8) -0.0036(8)
C36 0.0501(11) 0.0422(10) 0.0340(9) -0.0150(8) 0.0047(8) 0.0052(8)
C37 0.0365(9) 0.0467(10) 0.0344(9) -0.0075(8) 0.0093(7) 0.0048(8)
C38 0.0282(8) 0.0378(9) 0.0321(8) -0.0060(7) 0.0029(7) -0.0002(7)
C39 0.0214(7) 0.0308(8) 0.0295(8) -0.0060(6) 0.0010(6) -0.0004(6)
C40 0.0278(8) 0.0414(9) 0.0349(9) -0.0090(7) -0.0031(7) 0.0012(7)
C41 0.0247(8) 0.0520(11) 0.0523(12) -0.0091(9) -0.0084(8) 0.0021(8)
C42 0.0231(8) 0.0506(11) 0.0582(13) -0.0075(9) 0.0051(8) 0.0055(8)
C43 0.0360(10) 0.0546(12) 0.0428(11) -0.0154(9) 0.0089(8) 0.0067(9)
C44 0.0281(8) 0.0453(10) 0.0355(9) -0.0138(8) -0.0008(7) 0.0025(7)

loop_
_atom_type_symbol
_atom_type_description
_atom_type_scat_dispersion_real
_atom_type_scat_dispersion_imag
_atom_type_scat_source
C C 0.0033 0.0016 'International Tables Vol C Tables 4.2.6.8 and 6.1.1.4'
H H 0.0000 0.0000 'International Tables Vol C Tables 4.2.6.8 and 6.1.1.4'
N N 0.0061 0.0033 'International Tables Vol C Tables 4.2.6.8 and 6.1.1.4'
O O 0.0106 0.0060 'International Tables Vol C Tables 4.2.6.8 and 6.1.1.4'
Cl Cl 0.1484 0.1585 'International Tables Vol C Tables 4.2.6.8 and 6.1.1.4'
Co Co 0.3494 0.9721 'International Tables Vol C Tables 4.2.6.8 and 6.1.1.4'

loop_
_geom_angle_atom_site_label_1
_geom_angle_atom_site_label_2
_geom_angle_atom_site_label_3
_geom_angle
_geom_angle_site_symmetry_1
_geom_angle_site_symmetry_3
N2 P1 N1 85.90(7) . .
N2 P1 Cl1 102.51(6) . .
N1 P1 Cl1 104.63(5) . .
N4 P2 N3 85.75(7) . .
N4 P2 Cl2 102.84(6) . .
N3 P2 Cl2 104.60(5) . .
N1 Si1 N2 82.89(8) . .
N1 Si1 C11 114.89(7) . .
N2 Si1 C11 115.75(8) . .
N1 Si1 C17 114.24(8) . .
N2 Si1 C17 113.36(8) . .
C11 Si1 C17 112.65(8) . .
N3 Si2 N4 82.76(7) . .
N3 Si2 C33 114.36(7) . .
N4 Si2 C33 115.89(7) . .
N3 Si2 C39 114.69(7) . .
N4 Si2 C39 113.23(7) . .
C33 Si2 C39 112.77(7) . .
C1 N1 P1 129.08(12) . .
C1 N1 Si1 134.89(12) . .
P1 N1 Si1 95.55(8) . .
C6 N2 P1 127.36(14) . .
C6 N2 Si1 133.92(15) . .
P1 N2 Si1 95.60(8) . .
C23 N3 P2 129.27(12) . .
C23 N3 Si2 134.41(12) . .
P2 N3 Si2 95.71(8) . .
C28 N4 P2 126.89(12) . .
C28 N4 Si2 133.92(12) . .
P2 N4 Si2 95.71(8) . .
C2A C1 N1 108.1(12) . .
C2A C1 C5A 115.6(12) . .
N1 C1 C5A 114.4(7) . .
N1 C1 C2 109.91(19) . .
N1 C1 C3 106.97(16) . .
C2 C1 C3 111.5(2) . .
N1 C1 C5 108.56(18) . .
C2 C1 C5 111.1(2) . .
C3 C1 C5 108.6(2) . .
C2A C1 C3A 108.0(18) . .
N1 C1 C3A 103.4(9) . .
C5A C1 C3A 106.5(11) . .
C1 C2 H21 109.5 . .
C1 C2 H22 109.5 . .
H21 C2 H22 109.5 . .
C1 C2 H23 109.5 . .
H21 C2 H23 109.5 . .
H22 C2 H23 109.5 . .
C4 C3 C1 115.2(2) . .
C4 C3 H31 108.5 . .
C1 C3 H31 108.5 . .
C4 C3 H32 108.5 . .
C1 C3 H32 108.5 . .
H31 C3 H32 107.5 . .
C3 C4 H41 109.5 . .
C3 C4 H42 109.5 . .
H41 C4 H42 109.5 . .
C3 C4 H43 109.5 . .
H41 C4 H43 109.5 . .
H42 C4 H43 109.5 . .
C1 C5 H51 109.5 . .
C1 C5 H52 109.5 . .
H51 C5 H52 109.5 . .
C1 C5 H53 109.5 . .
H51 C5 H53 109.5 . .
H52 C5 H53 109.5 . .
C1 C2A H24 109.5 . .
C1 C2A H25 109.5 . .
H24 C2A H25 109.5 . .
C1 C2A H26 109.5 . .
H24 C2A H26 109.5 . .
H25 C2A H26 109.5 . .
C4A C3A C1 96.4(14) . .
C4A C3A H33 112.5 . .
C1 C3A H33 112.5 . .
C4A C3A H34 112.5 . .
C1 C3A H34 112.5 . .
H33 C3A H34 110.0 . .
C3A C4A H44 109.5 . .
C3A C4A H45 109.5 . .
H44 C4A H45 109.5 . .
C3A C4A H46 109.5 . .
H44 C4A H46 109.5 . .
H45 C4A H46 109.5 . .
C1 C5A H54 109.5 . .
C1 C5A H55 109.5 . .
H54 C5A H55 109.5 . .
C1 C5A H56 109.5 . .
H54 C5A H56 109.5 . .
H55 C5A H56 109.5 . .
C8A C6 N2 113.7(7) . .
C8 C6 N2 107.7(3) . .
C8A C6 C10 114.0(12) . .
C8 C6 C10 115.6(4) . .
N2 C6 C10 109.58(19) . .
C8 C6 C7 109.6(5) . .
N2 C6 C7 105.9(3) . .
C10 C6 C7 108.0(4) . .
C8A C6 C7A 112.3(11) . .
N2 C6 C7A 103.2(5) . .
C10 C6 C7A 103.0(6) . .
C6 C7 H71 109.5 . .
C6 C7 H72 109.5 . .
H71 C7 H72 109.5 . .
C6 C7 H73 109.5 . .
H71 C7 H73 109.5 . .
H72 C7 H73 109.5 . .
C6 C8 C9 115.7(6) . .
C6 C8 H81 108.4 . .
C9 C8 H81 108.4 . .
C6 C8 H82 108.4 . .
C9 C8 H82 108.4 . .
H81 C8 H82 107.4 . .
C8 C9 H91 109.5 . .
C8 C9 H92 109.5 . .
H91 C9 H92 109.5 . .
C8 C9 H93 109.5 . .
H91 C9 H93 109.5 . .
H92 C9 H93 109.5 . .
C6 C7A H74 109.5 . .
C6 C7A H75 109.5 . .
H74 C7A H75 109.5 . .
C6 C7A H76 109.5 . .
H74 C7A H76 109.5 . .
H75 C7A H76 109.5 . .
C6 C8A C9A 115.7(12) . .
C6 C8A H83 108.4 . .
C9A C8A H83 108.4 . .
C6 C8A H84 108.4 . .
C9A C8A H84 108.4 . .
H83 C8A H84 107.4 . .
C8A C9A H94 109.5 . .
C8A C9A H95 109.5 . .
H94 C9A H95 109.5 . .
C8A C9A H96 109.5 . .
H94 C9A H96 109.5 . .
H95 C9A H96 109.5 . .
C6 C10 H101 109.5 . .
C6 C10 H102 109.5 . .
H101 C10 H102 109.5 . .
C6 C10 H103 109.5 . .
H101 C10 H103 109.5 . .
H102 C10 H103 109.5 . .
C12 C11 C16 117.85(17) . .
C12 C11 Si1 122.70(14) . .
C16 C11 Si1 119.20(14) . .
C13 C12 C11 121.11(19) . .
C13 C12 H121 119.4 . .
C11 C12 H121 119.4 . .
C14 C13 C12 119.9(2) . .
C14 C13 H131 120.0 . .
C12 C13 H131 120.0 . .
C13 C14 C15 120.18(19) . .
C13 C14 H141 119.9 . .
C15 C14 H141 119.9 . .
C14 C15 C16 120.1(2) . .
C14 C15 H151 120.0 . .
C16 C15 H151 120.0 . .
C15 C16 C11 120.8(2) . .
C15 C16 H161 119.6 . .
C11 C16 H161 119.6 . .
C18 C17 C22 117.47(16) . .
C18 C17 Si1 123.75(14) . .
C22 C17 Si1 118.64(13) . .
C19 C18 C17 121.07(18) . .
C19 C18 H181 119.5 . .
C17 C18 H181 119.5 . .
C20 C19 C18 120.24(19) . .
C20 C19 H191 119.9 . .
C18 C19 H191 119.9 . .
C19 C20 C21 119.97(18) . .
C19 C20 H201 120.0 . .
C21 C20 H201 120.0 . .
C20 C21 C22 120.0(2) . .
C20 C21 H211 120.0 . .
C22 C21 H211 120.0 . .
C21 C22 C17 121.24(18) . .
C21 C22 H221 119.4 . .
C17 C22 H221 119.4 . .
N3 C23 C24A 106(2) . .
N3 C23 C24 108.19(19) . .
N3 C23 C27 109.76(16) . .
C24A C23 C27 100.0(16) . .
C24 C23 C27 111.9(2) . .
N3 C23 C25 106.8(3) . .
C24 C23 C25 109.5(3) . .
C27 C23 C25 110.6(2) . .
N3 C23 C25A 115.7(10) . .
C24A C23 C25A 123(2) . .
C27 C23 C25A 101.0(16) . .
C23 C24 H241 109.5 . .
C23 C24 H242 109.5 . .
H241 C24 H242 109.5 . .
C23 C24 H243 109.5 . .
H241 C24 H243 109.5 . .
H242 C24 H243 109.5 . .
C26 C25 C23 115.0(4) . .
C26 C25 H251 108.5 . .
C23 C25 H251 108.5 . .
C26 C25 H252 108.5 . .
C23 C25 H252 108.5 . .
H251 C25 H252 107.5 . .
C25 C26 H261 109.5 . .
C25 C26 H262 109.5 . .
H261 C26 H262 109.5 . .
C25 C26 H263 109.5 . .
H261 C26 H263 109.5 . .
H262 C26 H263 109.5 . .
C23 C24A H244 109.5 . .
C23 C24A H245 109.5 . .
H244 C24A H245 109.5 . .
C23 C24A H246 109.5 . .
H244 C24A H246 109.5 . .
H245 C24A H246 109.5 . .
C26A C25A C23 112.6(19) . .
C26A C25A H253 109.1 . .
C23 C25A H253 109.1 . .
C26A C25A H254 109.1 . .
C23 C25A H254 109.1 . .
H253 C25A H254 107.8 . .
C25A C26A H264 109.5 . .
C25A C26A H265 109.5 . .
H264 C26A H265 109.5 . .
C25A C26A H266 109.5 . .
H264 C26A H266 109.5 . .
H265 C26A H266 109.5 . .
C23 C27 H271 109.5 . .
C23 C27 H272 109.5 . .
H271 C27 H272 109.5 . .
C23 C27 H273 109.5 . .
H271 C27 H273 109.5 . .
H272 C27 H273 109.5 . .
N4 C28 C30A 104(3) . .
N4 C28 C32 109.23(16) . .
C30A C28 C32 104(3) . .
N4 C28 C30 108.89(17) . .
C32 C28 C30 112.60(19) . .
N4 C28 C29 107.4(4) . .
C32 C28 C29 111.0(4) . .
C30 C28 C29 107.5(3) . .
N4 C28 C29A 100.5(7) . .
C30A C28 C29A 140(2) . .
C32 C28 C29A 97.4(8) . .
C28 C29 H291 109.5 . .
C28 C29 H292 109.5 . .
H291 C29 H292 109.5 . .
C28 C29 H293 109.5 . .
H291 C29 H293 109.5 . .
H292 C29 H293 109.5 . .
C28 C30 C31 116.1(2) . .
C28 C30 H301 108.3 . .
C31 C30 H301 108.3 . .
C28 C30 H302 108.3 . .
C31 C30 H302 108.3 . .
H301 C30 H302 107.4 . .
C30 C31 H311 109.5 . .
C30 C31 H312 109.5 . .
H311 C31 H312 109.5 . .
C30 C31 H313 109.5 . .
H311 C31 H313 109.5 . .
H312 C31 H313 109.5 . .
C28 C29A H294 109.5 . .
C28 C29A H295 109.5 . .
H294 C29A H295 109.5 . .
C28 C29A H296 109.5 . .
H294 C29A H296 109.5 . .
H295 C29A H296 109.5 . .
C28 C30A C31A 95(3) . .
C28 C30A H303 112.8 . .
C31A C30A H303 112.8 . .
C28 C30A H304 112.8 . .
C31A C30A H304 112.8 . .
H303 C30A H304 110.2 . .
C30A C31A H314 109.5 . .
C30A C31A H315 109.5 . .
H314 C31A H315 109.5 . .
C30A C31A H316 109.5 . .
H314 C31A H316 109.5 . .
H315 C31A H316 109.5 . .
C28 C32 H321 109.5 . .
C28 C32 H322 109.5 . .
H321 C32 H322 109.5 . .
C28 C32 H323 109.5 . .
H321 C32 H323 109.5 . .
H322 C32 H323 109.5 . .
C34 C33 C38 118.08(15) . .
C34 C33 Si2 123.41(12) . .
C38 C33 Si2 118.31(13) . .
C35 C34 C33 120.81(16) . .
C35 C34 H341 119.6 . .
C33 C34 H341 119.6 . .
C36 C35 C34 120.04(18) . .
C36 C35 H351 120.0 . .
C34 C35 H351 120.0 . .
C37 C36 C35 120.08(17) . .
C37 C36 H361 120.0 . .
C35 C36 H361 120.0 . .
C36 C37 C38 120.09(17) . .
C36 C37 H371 120.0 . .
C38 C37 H371 120.0 . .
C37 C38 C33 120.88(17) . .
C37 C38 H381 119.6 . .
C33 C38 H381 119.6 . .
C44 C39 C40 117.54(15) . .
C44 C39 Si2 118.73(13) . .
C40 C39 Si2 123.60(13) . .
C41 C40 C39 121.04(17) . .
C41 C40 H401 119.5 . .
C39 C40 H401 119.5 . .
C42 C41 C40 120.33(18) . .
C42 C41 H411 119.8 . .
C40 C41 H411 119.8 . .
C41 C42 C43 119.73(17) . .
C41 C42 H421 120.1 . .
C43 C42 H421 120.1 . .
C42 C43 C44 120.18(19) . .
C42 C43 H431 119.9 . .
C44 C43 H431 119.9 . .
C43 C44 C39 121.18(18) . .
C43 C44 H441 119.4 . .
C39 C44 H441 119.4 . .

loop_
_geom_bond_atom_site_label_1
_geom_bond_atom_site_label_2
_geom_bond_distance
_geom_bond_site_symmetry_2
Cl1 P1 2.1963(7) .
Cl2 P2 2.1967(7) .
P1 N2 1.6889(18) .
P1 N1 1.6928(15) .
P2 N4 1.6891(16) .
P2 N3 1.6932(15) .
Si1 N1 1.7392(15) .
Si1 N2 1.7418(16) .
Si1 C11 1.8577(17) .
Si1 C17 1.8626(17) .
Si2 N3 1.7387(15) .
Si2 N4 1.7427(15) .
Si2 C33 1.8601(17) .
Si2 C39 1.8615(16) .
N1 C1 1.479(2) .
N2 C6 1.485(3) .
N3 C23 1.481(2) .
N4 C28 1.485(2) .
C1 C2A 1.459(16) .
C1 C5A 1.496(13) .
C1 C2 1.506(3) .
C1 C3 1.529(3) .
C1 C5 1.545(3) .
C1 C3A 1.585(16) .
C2 H21 0.9800 .
C2 H22 0.9800 .
C2 H23 0.9800 .
C3 C4 1.527(4) .
C3 H31 0.9900 .
C3 H32 0.9900 .
C4 H41 0.9800 .
C4 H42 0.9800 .
C4 H43 0.9800 .
C5 H51 0.9800 .
C5 H52 0.9800 .
C5 H53 0.9800 .
C2A H24 0.9800 .
C2A H25 0.9800 .
C2A H26 0.9800 .
C3A C4A 1.585(19) .
C3A H33 0.9900 .
C3A H34 0.9900 .
C4A H44 0.9800 .
C4A H45 0.9800 .
C4A H46 0.9800 .
C5A H54 0.9800 .
C5A H55 0.9800 .
C5A H56 0.9800 .
C6 C8A 1.453(16) .
C6 C8 1.465(8) .
C6 C10 1.528(3) .
C6 C7 1.570(6) .
C6 C7A 1.653(12) .
C7 H71 0.9800 .
C7 H72 0.9800 .
C7 H73 0.9800 .
C8 C9 1.516(8) .
C8 H81 0.9900 .
C8 H82 0.9900 .
C9 H91 0.9800 .
C9 H92 0.9800 .
C9 H93 0.9800 .
C7A H74 0.9800 .
C7A H75 0.9800 .
C7A H76 0.9800 .
C8A C9A 1.546(15) .
C8A H83 0.9900 .
C8A H84 0.9900 .
C9A H94 0.9800 .
C9A H95 0.9800 .
C9A H96 0.9800 .
C10 H101 0.9800 .
C10 H102 0.9800 .
C10 H103 0.9800 .
C11 C12 1.397(3) .
C11 C16 1.398(3) .
C12 C13 1.388(3) .
C12 H121 0.9500 .
C13 C14 1.376(3) .
C13 H131 0.9500 .
C14 C15 1.380(3) .
C14 H141 0.9500 .
C15 C16 1.389(3) .
C15 H151 0.9500 .
C16 H161 0.9500 .
C17 C18 1.397(2) .
C17 C22 1.401(3) .
C18 C19 1.392(3) .
C18 H181 0.9500 .
C19 C20 1.376(3) .
C19 H191 0.9500 .
C20 C21 1.380(3) .
C20 H201 0.9500 .
C21 C22 1.389(3) .
C21 H211 0.9500 .
C22 H221 0.9500 .
C23 C24A 1.51(2) .
C23 C24 1.522(4) .
C23 C27 1.527(3) .
C23 C25 1.530(4) .
C23 C25A 1.54(2) .
C24 H241 0.9800 .
C24 H242 0.9800 .
C24 H243 0.9800 .
C25 C26 1.521(6) .
C25 H251 0.9900 .
C25 H252 0.9900 .
C26 H261 0.9800 .
C26 H262 0.9800 .
C26 H263 0.9800 .
C24A H244 0.9800 .
C24A H245 0.9800 .
C24A H246 0.9800 .
C25A C26A 1.52(2) .
C25A H253 0.9900 .
C25A H254 0.9900 .
C26A H264 0.9800 .
C26A H265 0.9800 .
C26A H266 0.9800 .
C27 H271 0.9800 .
C27 H272 0.9800 .
C27 H273 0.9800 .
C28 C30A 1.51(2) .
C28 C32 1.528(3) .
C28 C30 1.529(3) .
C28 C29 1.535(4) .
C28 C29A 1.619(14) .
C29 H291 0.9800 .
C29 H292 0.9800 .
C29 H293 0.9800 .
C30 C31 1.530(4) .
C30 H301 0.9900 .
C30 H302 0.9900 .
C31 H311 0.9800 .
C31 H312 0.9800 .
C31 H313 0.9800 .
C29A H294 0.9800 .
C29A H295 0.9800 .
C29A H296 0.9800 .
C30A C31A 1.63(6) .
C30A H303 0.9900 .
C30A H304 0.9900 .
C31A H314 0.9800 .
C31A H315 0.9800 .
C31A H316 0.9800 .
C32 H321 0.9800 .
C32 H322 0.9800 .
C32 H323 0.9800 .
C33 C34 1.398(2) .
C33 C38 1.402(2) .
C34 C35 1.386(2) .
C34 H341 0.9500 .
C35 C36 1.385(3) .
C35 H351 0.9500 .
C36 C37 1.380(3) .
C36 H361 0.9500 .
C37 C38 1.385(3) .
C37 H371 0.9500 .
C38 H381 0.9500 .
C39 C44 1.396(2) .
C39 C40 1.400(2) .
C40 C41 1.390(2) .
C40 H401 0.9500 .
C41 C42 1.375(3) .
C41 H411 0.9500 .
C42 C43 1.383(3) .
C42 H421 0.9500 .
C43 C44 1.389(3) .
C43 H431 0.9500 .
C44 H441 0.9500 .

loop_
_geom_torsion_atom_site_label_1
_geom_torsion_atom_site_label_2
_geom_torsion_atom_site_label_3
_geom_torsion_atom_site_label_4
_geom_torsion
_geom_torsion_site_symmetry_1
_geom_torsion_site_symmetry_2
_geom_torsion_site_symmetry_3
_geom_torsion_site_symmetry_4
N2 P1 N1 C1 171.01(16) . . . .
Cl1 P1 N1 C1 69.14(15) . . . .
N2 P1 N1 Si1 -1.89(7) . . . .
Cl1 P1 N1 Si1 -103.77(6) . . . .
N2 Si1 N1 C1 -170.38(17) . . . .
C11 Si1 N1 C1 -55.25(18) . . . .
C17 Si1 N1 C1 77.16(18) . . . .
N2 Si1 N1 P1 1.84(7) . . . .
C11 Si1 N1 P1 116.98(8) . . . .
C17 Si1 N1 P1 -110.61(8) . . . .
N1 P1 N2 C6 164.01(17) . . . .
Cl1 P1 N2 C6 -91.90(16) . . . .
N1 P1 N2 Si1 1.89(7) . . . .
Cl1 P1 N2 Si1 105.99(6) . . . .
N1 Si1 N2 C6 -162.0(2) . . . .
C11 Si1 N2 C6 83.7(2) . . . .
C17 Si1 N2 C6 -48.7(2) . . . .
N1 Si1 N2 P1 -1.85(7) . . . .
C11 Si1 N2 P1 -116.10(8) . . . .
C17 Si1 N2 P1 111.53(8) . . . .
N4 P2 N3 C23 170.02(15) . . . .
Cl2 P2 N3 C23 67.85(15) . . . .
N4 P2 N3 Si2 -1.93(7) . . . .
Cl2 P2 N3 Si2 -104.11(6) . . . .
N4 Si2 N3 C23 -169.40(17) . . . .
C33 Si2 N3 C23 -54.20(18) . . . .
C39 Si2 N3 C23 78.32(17) . . . .
N4 Si2 N3 P2 1.88(7) . . . .
C33 Si2 N3 P2 117.08(8) . . . .
C39 Si2 N3 P2 -110.40(8) . . . .
N3 P2 N4 C28 163.15(15) . . . .
Cl2 P2 N4 C28 -92.83(14) . . . .
N3 P2 N4 Si2 1.93(7) . . . .
Cl2 P2 N4 Si2 105.95(6) . . . .
N3 Si2 N4 C28 -160.94(17) . . . .
C33 Si2 N4 C28 85.44(17) . . . .
C39 Si2 N4 C28 -47.13(19) . . . .
N3 Si2 N4 P2 -1.89(7) . . . .
C33 Si2 N4 P2 -115.50(8) . . . .
C39 Si2 N4 P2 111.92(8) . . . .
P1 N1 C1 C2A 178.3(12) . . . .
Si1 N1 C1 C2A -11.7(12) . . . .
P1 N1 C1 C5A -51.4(7) . . . .
Si1 N1 C1 C5A 118.6(7) . . . .
P1 N1 C1 C2 35.7(3) . . . .
Si1 N1 C1 C2 -154.3(2) . . . .
P1 N1 C1 C3 156.89(17) . . . .
Si1 N1 C1 C3 -33.1(2) . . . .
P1 N1 C1 C5 -86.0(2) . . . .
Si1 N1 C1 C5 84.0(2) . . . .
P1 N1 C1 C3A 64.0(14) . . . .
Si1 N1 C1 C3A -126.0(14) . . . .
N1 C1 C3 C4 178.0(2) . . . .
C2 C1 C3 C4 -61.8(3) . . . .
C5 C1 C3 C4 61.0(3) . . . .
C2A C1 C3A C4A 75(2) . . . .
N1 C1 C3A C4A -170.4(15) . . . .
C5A C1 C3A C4A -49(2) . . . .
P1 N2 C6 C8A 51.0(14) . . . .
Si1 N2 C6 C8A -154.1(13) . . . .
P1 N2 C6 C8 155.6(3) . . . .
Si1 N2 C6 C8 -49.5(4) . . . .
P1 N2 C6 C10 -77.9(2) . . . .
Si1 N2 C6 C10 77.0(3) . . . .
P1 N2 C6 C7 38.4(5) . . . .
Si1 N2 C6 C7 -166.7(4) . . . .
P1 N2 C6 C7A 172.9(5) . . . .
Si1 N2 C6 C7A -32.2(6) . . . .
N2 C6 C8 C9 -177.5(4) . . . .
C10 C6 C8 C9 59.6(6) . . . .
C7 C6 C8 C9 -62.7(6) . . . .
N2 C6 C8A C9A 170.6(14) . . . .
C10 C6 C8A C9A -63(2) . . . .
C7A C6 C8A C9A 54(2) . . . .
N1 Si1 C11 C12 100.79(16) . . . .
N2 Si1 C11 C12 -165.06(14) . . . .
C17 Si1 C11 C12 -32.36(18) . . . .
N1 Si1 C11 C16 -73.36(16) . . . .
N2 Si1 C11 C16 20.79(18) . . . .
C17 Si1 C11 C16 153.49(14) . . . .
C16 C11 C12 C13 -0.7(3) . . . .
Si1 C11 C12 C13 -174.88(15) . . . .
C11 C12 C13 C14 -0.5(3) . . . .
C12 C13 C14 C15 1.0(3) . . . .
C13 C14 C15 C16 -0.3(3) . . . .
C14 C15 C16 C11 -0.9(3) . . . .
C12 C11 C16 C15 1.4(3) . . . .
Si1 C11 C16 C15 175.81(16) . . . .
N1 Si1 C17 C18 -159.36(14) . . . .
N2 Si1 C17 C18 107.97(16) . . . .
C11 Si1 C17 C18 -25.89(18) . . . .
N1 Si1 C17 C22 25.12(17) . . . .
N2 Si1 C17 C22 -67.56(17) . . . .
C11 Si1 C17 C22 158.59(14) . . . .
C22 C17 C18 C19 -0.9(3) . . . .
Si1 C17 C18 C19 -176.45(15) . . . .
C17 C18 C19 C20 0.5(3) . . . .
C18 C19 C20 C21 0.1(3) . . . .
C19 C20 C21 C22 -0.4(3) . . . .
C20 C21 C22 C17 0.0(3) . . . .
C18 C17 C22 C21 0.6(3) . . . .
Si1 C17 C22 C21 176.45(16) . . . .
P2 N3 C23 C24A 168.9(15) . . . .
Si2 N3 C23 C24A -22.3(15) . . . .
P2 N3 C23 C24 38.4(3) . . . .
Si2 N3 C23 C24 -152.9(3) . . . .
P2 N3 C23 C27 -84.0(2) . . . .
Si2 N3 C23 C27 84.8(2) . . . .
P2 N3 C23 C25 156.17(18) . . . .
Si2 N3 C23 C25 -35.1(2) . . . .
P2 N3 C23 C25A 29.5(18) . . . .
Si2 N3 C23 C25A -161.7(18) . . . .
N3 C23 C25 C26 178.7(2) . . . .
C24 C23 C25 C26 -64.4(4) . . . .
C27 C23 C25 C26 59.4(3) . . . .
N3 C23 C25A C26A 159.6(19) . . . .
C24A C23 C25A C26A 28(5) . . . .
C27 C23 C25A C26A -82(3) . . . .
P2 N4 C28 C30A -177(3) . . . .
Si2 N4 C28 C30A -23(3) . . . .
P2 N4 C28 C32 -66.3(2) . . . .
Si2 N4 C28 C32 87.3(2) . . . .
P2 N4 C28 C30 57.0(2) . . . .
Si2 N4 C28 C30 -149.37(18) . . . .
P2 N4 C28 C29 173.2(3) . . . .
Si2 N4 C28 C29 -33.2(4) . . . .
P2 N4 C28 C29A 35.5(8) . . . .
Si2 N4 C28 C29A -170.9(8) . . . .
N4 C28 C30 C31 173.7(2) . . . .
C32 C28 C30 C31 -65.0(3) . . . .
C29 C28 C30 C31 57.6(5) . . . .
N4 C28 C30A C31A -158(2) . . . .
C32 C28 C30A C31A 87(3) . . . .
C29A C28 C30A C31A -32(6) . . . .
N3 Si2 C33 C34 104.38(15) . . . .
N4 Si2 C33 C34 -161.83(14) . . . .
C39 Si2 C33 C34 -29.05(17) . . . .
N3 Si2 C33 C38 -70.38(15) . . . .
N4 Si2 C33 C38 23.41(16) . . . .
C39 Si2 C33 C38 156.19(13) . . . .
C38 C33 C34 C35 -1.4(3) . . . .
Si2 C33 C34 C35 -176.17(14) . . . .
C33 C34 C35 C36 0.4(3) . . . .
C34 C35 C36 C37 0.8(3) . . . .
C35 C36 C37 C38 -1.1(3) . . . .
C36 C37 C38 C33 0.1(3) . . . .
C34 C33 C38 C37 1.1(3) . . . .
Si2 C33 C38 C37 176.18(14) . . . .
N3 Si2 C39 C44 25.21(17) . . . .
N4 Si2 C39 C44 -67.45(16) . . . .
C33 Si2 C39 C44 158.48(14) . . . .
N3 Si2 C39 C40 -159.13(14) . . . .
N4 Si2 C39 C40 108.21(15) . . . .
C33 Si2 C39 C40 -25.86(17) . . . .
C44 C39 C40 C41 -0.8(3) . . . .
Si2 C39 C40 C41 -176.52(15) . . . .
C39 C40 C41 C42 0.6(3) . . . .
C40 C41 C42 C43 -0.1(3) . . . .
C41 C42 C43 C44 -0.1(3) . . . .
C42 C43 C44 C39 -0.1(3) . . . .
C40 C39 C44 C43 0.6(3) . . . .
Si2 C39 C44 C43 176.48(16) . . . .
